data_4318715
loop_
_publ_author_name
'Alberto C. Rizzi'
'Rafael Calvo'
'Ricardo Baggio'
'Mar\'ia Teresa Garland'
'Octavio Pe\~na'
'Mireille Perec'

_publ_section_title
;
 Carboxylate-Bridged Copper(II)-Lanthanide(III) Complexes
 [{Cu3Ln2(oda)6(H2O)6}.12H2O]n (Ln = Dy, Ho, Er, Y; oda = Oxydiacetate)
;
_journal_name_full 'Inorganic Chemistry'
_journal_page_first 5609
_journal_page_last 5614
_journal_paper_doi 10.1021/ic025754o
_journal_volume 41
_journal_year 2002
_chemical_formula_sum 'C24 H60 Cu3 Dy2 O48'
_chemical_formula_weight 1632.34
_chemical_name_systematic ' Dysprosium Copper Oxydiacetate, hydrate'
_space_group_IT_number 192
_symmetry_cell_setting hexagonal
_symmetry_space_group_name_Hall '-P 6 2c'
_symmetry_space_group_name_H-M 'P 6/m c c'
_atom_sites_solution_hydrogens geom
_atom_sites_solution_primary direct
_atom_sites_solution_secondary difmap
_audit_creation_method SHELXL-97
_cell_angle_alpha 90.00
_cell_angle_beta 90.00
_cell_angle_gamma 120.00
_cell_formula_units_Z 2
_cell_length_a 14.6242(6)
_cell_length_b 14.6242(6)
_cell_length_c 15.1870(9)
_cell_measurement_reflns_used 8283
_cell_measurement_temperature 293(2)
_cell_measurement_theta_max 28.07
_cell_measurement_theta_min 1.61
_cell_volume 2812.9(2)
_computing_cell_refinement 'Bruker SAINT, 1999b'
_computing_data_collection 'Bruker SMART, 1999a'
_computing_data_reduction 'Bruker SAINT, 1999b'
_computing_molecular_graphics 'XP in SHELXTL/PC(Sheldrick,1994)'
_computing_publication_material
;
PARST (Nardelli, 1983) and CSD (Allen & Kennard, 1993)
;
_computing_structure_refinement 'SHELXL-97 (Sheldrick, 1997)'
_computing_structure_solution 'SHELXS-97 (Sheldrick, 1997)'
_diffrn_ambient_temperature 293(2)
_diffrn_detector_area_resol_mean 4.923
_diffrn_measured_fraction_theta_full 0.918
_diffrn_measured_fraction_theta_max 0.918
_diffrn_measurement_device 'Bruker SMART 6000'
_diffrn_measurement_method 'omega scans'
_diffrn_radiation_monochromator graphite
_diffrn_radiation_source 'fine-focus sealed tube'
_diffrn_radiation_type MoK\a
_diffrn_radiation_wavelength 0.71073
_diffrn_reflns_av_R_equivalents 0.0697
_diffrn_reflns_av_sigmaI/netI 0.0399
_diffrn_reflns_limit_h_max 7
_diffrn_reflns_limit_h_min -7
_diffrn_reflns_limit_k_max 18
_diffrn_reflns_limit_k_min -11
_diffrn_reflns_limit_l_max 20
_diffrn_reflns_limit_l_min -20
_diffrn_reflns_number 8283
_diffrn_reflns_theta_full 28.07
_diffrn_reflns_theta_max 28.07
_diffrn_reflns_theta_min 1.61
_exptl_absorpt_coefficient_mu 3.855
_exptl_absorpt_correction_T_max 0.35
_exptl_absorpt_correction_T_min 0.28
_exptl_absorpt_process_details 'Bruker SADABS'
_exptl_crystal_colour blue
_exptl_crystal_density_diffrn 1.927
_exptl_crystal_density_meas ?
_exptl_crystal_density_method 'not measured'
_exptl_crystal_description polyhedra
_exptl_crystal_F_000 1614
_exptl_crystal_size_max 0.36
_exptl_crystal_size_mid 0.30
_exptl_crystal_size_min 0.24
_refine_diff_density_max 0.733
_refine_diff_density_min -1.133
_refine_diff_density_rms 0.149
_refine_ls_extinction_method none
_refine_ls_goodness_of_fit_ref 1.144
_refine_ls_hydrogen_treatment mixed
_refine_ls_matrix_type full
_refine_ls_number_parameters 68
_refine_ls_number_reflns 1100
_refine_ls_number_restraints 2
_refine_ls_restrained_S_all 1.170
_refine_ls_R_factor_all 0.0523
_refine_ls_R_factor_gt 0.0391
_refine_ls_shift/su_max <0.01
_refine_ls_shift/su_mean <0.01
_refine_ls_structure_factor_coef Fsqd
_refine_ls_weighting_details 'w=1/[\s^2^(Fo^2^)+(0.0556P)^2^+0.9470P] where P=(Fo^2^+2Fc^2^)/3'
_refine_ls_weighting_scheme calc
_refine_ls_wR_factor_gt 0.1064
_refine_ls_wR_factor_ref 0.1120
_reflns_number_gt 809
_reflns_number_total 1100
_reflns_threshold_expression >2sigma(I)
_cod_data_source_file ic025754o_1.cif
_cod_data_source_block DyCu_ODA
_cod_depositor_comments
;
The following automatic conversions were performed:

'_symmetry_cell_setting' value 'Hexagonal' changed to 'hexagonal'
according to the built-in table from CIF Core dictionary named
'cif_core.dic' version 2.4.1 from 2010-06-29.

Automatic conversion script
Id: cif_fix_values 1646 2011-03-28 12:23:43Z adriana 

The following automatic conversions were performed:

'_exptl_crystal_density_meas' value 'not measured' was changed to '?'
- the value is perceived as not measured.

Automatic conversion script
Id: cif_fix_values 3008 2015-01-20 13:52:24Z robertas 

The following automatic conversions were performed:

'_refine_ls_weighting_scheme' value 'calc
w=1/[\s^2^(Fo^2^)+(0.0556P)^2^+0.9470P] where P=(Fo^2^+2Fc^2^)/3' was
changed to 'calc'. New tag '_refine_ls_weighting_details' was
created. The value of the new tag was set to
'w=1/[\s^2^(Fo^2^)+(0.0556P)^2^+0.9470P] where P=(Fo^2^+2Fc^2^)/3'.

Automatic conversion script
Id: cif_fix_values 3143 2015-03-26 13:38:13Z robertas 
;
_cod_database_code 4318715
_exptl_absorpt_process_type Empirical

loop_
_symmetry_equiv_pos_as_xyz
'x, y, z'
'-y, x-y, z'
'-x+y, -x, z'
'-x, -y, z'
'y, -x+y, z'
'x-y, x, z'
'-y, -x, z+1/2'
'-x+y, y, z+1/2'
'x, x-y, z+1/2'
'y, x, z+1/2'
'x-y, -y, z+1/2'
'-x, -x+y, z+1/2'
'-x, -y, -z'
'y, -x+y, -z'
'x-y, x, -z'
'x, y, -z'
'-y, x-y, -z'
'-x+y, -x, -z'
'y, x, -z-1/2'
'x-y, -y, -z-1/2'
'-x, -x+y, -z-1/2'
'-y, -x, -z-1/2'
'-x+y, y, -z-1/2'
'x, x-y, -z-1/2'

loop_
_atom_site_label
_atom_site_type_symbol
_atom_site_fract_x
_atom_site_fract_y
_atom_site_fract_z
_atom_site_U_iso_or_equiv
_atom_site_adp_type
_atom_site_occupancy
_atom_site_calc_flag
_atom_site_refinement_flags
_atom_site_disorder_assembly
_atom_site_disorder_group
Dy Dy 0.6667 0.3333 0.2500 0.0251(2) Uani 1 d S . .
Cu Cu 1.0000 0.5000 0.5000 0.0275(3) Uani 1 d S . .
O1 O 0.8045(3) 0.4170(3) 0.3556(2) 0.0351(8) Uani 1 d . . .
O2 O 0.9471(3) 0.5574(3) 0.4106(2) 0.0468(10) Uani 1 d . . .
O3 O 0.76387(19) 0.5277(4) 0.2500 0.0331(11) Uani 1 d S . .
C1 C 0.8694(4) 0.5144(4) 0.3609(3) 0.0314(11) Uani 1 d . . .
C2 C 0.8506(4) 0.5873(4) 0.3038(3) 0.0525(16) Uani 1 d . . .
H2A H 0.8377 0.6340 0.3404 0.063 Uiso 1 calc R . .
H2B H 0.9125 0.6301 0.2680 0.063 Uiso 1 calc R . .
O1W O 0.4819(4) 0.3211(4) 0.0000 0.0475(13) Uani 1 d S . .
O2WA O 0.2593(19) 0.184(2) 0.0000 0.157(9) Uiso 0.49(2) d SP . .
O2WB O 0.208(5) 0.224(4) 0.0000 0.157(9) Uiso 0.254(19) d SP . .
O2WC O 1.018(2) 0.861(3) 0.335(3) 0.147(12) Uiso 0.218(11) d P . .
O2WD O 1.0000 0.852(5) 0.2500 0.147(12) Uiso 0.177(18) d SP . .

loop_
_atom_site_aniso_label
_atom_site_aniso_U_11
_atom_site_aniso_U_22
_atom_site_aniso_U_33
_atom_site_aniso_U_23
_atom_site_aniso_U_13
_atom_site_aniso_U_12
Dy 0.0287(3) 0.0287(3) 0.0180(3) 0.000 0.000 0.01433(14)
Cu 0.0258(6) 0.0391(8) 0.0189(5) 0.000 0.000 0.0171(6)
O1 0.036(2) 0.035(2) 0.0289(15) 0.0005(14) -0.0092(15) 0.0142(17)
O2 0.042(2) 0.039(2) 0.0485(19) 0.0029(18) -0.0216(19) 0.012(2)
O3 0.036(2) 0.031(3) 0.031(2) 0.000 -0.0136(17) 0.0157(13)
C1 0.028(3) 0.036(3) 0.0280(19) 0.000(2) -0.004(2) 0.014(2)
C2 0.049(4) 0.038(3) 0.057(3) 0.001(3) -0.031(3) 0.012(3)
O1W 0.059(4) 0.058(4) 0.035(2) 0.000 0.000 0.037(3)

loop_
_atom_type_symbol
_atom_type_description
_atom_type_scat_dispersion_real
_atom_type_scat_dispersion_imag
_atom_type_scat_source
C C 0.0033 0.0016 'International Tables Vol C Tables 4.2.6.8 and 6.1.1.4'
H H 0.0000 0.0000 'International Tables Vol C Tables 4.2.6.8 and 6.1.1.4'
O O 0.0106 0.0060 'International Tables Vol C Tables 4.2.6.8 and 6.1.1.4'
Cu Cu 0.3201 1.2651 'International Tables Vol C Tables 4.2.6.8 and 6.1.1.4'
Dy Dy -0.1892 4.4098 'International Tables Vol C Tables 4.2.6.8 and 6.1.1.4'

loop_
_geom_angle_atom_site_label_1
_geom_angle_atom_site_label_2
_geom_angle_atom_site_label_3
_geom_angle
_geom_angle_site_symmetry_1
_geom_angle_site_symmetry_3
_geom_angle_publ_flag
O1 Dy O1 127.14(15) 24_556 3_665 ?
O1 Dy O1 79.57(12) 24_556 22_666 ?
O1 Dy O1 85.67(16) 3_665 22_666 ?
O1 Dy O1 85.67(16) 24_556 . ?
O1 Dy O1 79.57(12) 3_665 . ?
O1 Dy O1 146.50(16) 22_666 . ?
O1 Dy O1 146.50(16) 24_556 2_655 ?
O1 Dy O1 79.57(12) 3_665 2_655 ?
O1 Dy O1 127.14(15) 22_666 2_655 ?
O1 Dy O1 79.57(12) . 2_655 ?
O1 Dy O1 79.57(12) 24_556 23_656 ?
O1 Dy O1 146.50(16) 3_665 23_656 ?
O1 Dy O1 79.57(12) 22_666 23_656 ?
O1 Dy O1 127.14(15) . 23_656 ?
O1 Dy O1 85.67(16) 2_655 23_656 ?
O1 Dy O3 63.57(8) 24_556 3_665 ?
O1 Dy O3 63.57(8) 3_665 3_665 ?
O1 Dy O3 73.25(8) 22_666 3_665 ?
O1 Dy O3 73.25(8) . 3_665 ?
O1 Dy O3 137.16(8) 2_655 3_665 ?
O1 Dy O3 137.16(8) 23_656 3_665 ?
O1 Dy O3 73.25(8) 24_556 . ?
O1 Dy O3 137.16(8) 3_665 . ?
O1 Dy O3 137.16(8) 22_666 . ?
O1 Dy O3 63.57(8) . . ?
O1 Dy O3 73.25(8) 2_655 . ?
O1 Dy O3 63.57(8) 23_656 . ?
O3 Dy O3 120.000(1) 3_665 . ?
O1 Dy O3 137.16(8) 24_556 2_655 ?
O1 Dy O3 73.25(8) 3_665 2_655 ?
O1 Dy O3 63.57(8) 22_666 2_655 ?
O1 Dy O3 137.16(8) . 2_655 ?
O1 Dy O3 63.57(8) 2_655 2_655 ?
O1 Dy O3 73.25(8) 23_656 2_655 ?
O3 Dy O3 120.0 3_665 2_655 ?
O3 Dy O3 120.0 . 2_655 ?
O2 Cu O2 88.3(2) 4_765 13_766 ?
O2 Cu O2 91.7(2) 4_765 . ?
O2 Cu O2 180.0 13_766 . ?
O2 Cu O2 180.000(1) 4_765 16_556 ?
O2 Cu O2 91.7(2) 13_766 16_556 ?
O2 Cu O2 88.3(2) . 16_556 ?
O2 Cu O1W 85.26(13) 4_765 8_655 ?
O2 Cu O1W 85.26(13) 13_766 8_655 ?
O2 Cu O1W 94.74(13) . 8_655 ?
O2 Cu O1W 94.74(13) 16_556 8_655 ?
O2 Cu O1W 94.74(13) 4_765 20_666 ?
O2 Cu O1W 94.74(13) 13_766 20_666 ?
O2 Cu O1W 85.26(13) . 20_666 ?
O2 Cu O1W 85.26(13) 16_556 20_666 ?
O1W Cu O1W 180.0 8_655 20_666 ?
C1 O1 Dy 126.2(3) . . ?
C1 O2 Cu 131.7(3) . . ?
C2 O3 C2 114.3(6) . 23_656 ?
C2 O3 Dy 122.8(3) . . ?
C2 O3 Dy 122.8(3) 23_656 . ?
O2 C1 O1 126.4(4) . . ?
O2 C1 C2 115.9(4) . . ?
O1 C1 C2 117.7(4) . . ?
O3 C2 C1 109.2(4) . . ?
O3 C2 H2A 109.8 . . ?
C1 C2 H2A 109.8 . . ?
O3 C2 H2B 109.8 . . ?
C1 C2 H2B 109.8 . . ?
H2A C2 H2B 108.3 . . ?

loop_
_geom_bond_atom_site_label_1
_geom_bond_atom_site_label_2
_geom_bond_distance
_geom_bond_site_symmetry_2
_geom_bond_publ_flag
Dy O1 2.381(3) 24_556 ?
Dy O1 2.381(3) 3_665 ?
Dy O1 2.381(3) 22_666 ?
Dy O1 2.381(3) . ?
Dy O1 2.381(3) 2_655 ?
Dy O1 2.381(3) 23_656 ?
Dy O3 2.462(5) 3_665 ?
Dy O3 2.462(5) . ?
Dy O3 2.462(5) 2_655 ?
Cu O2 1.948(3) 4_765 ?
Cu O2 1.948(3) 13_766 ?
Cu O2 1.948(3) . ?
Cu O2 1.948(3) 16_556 ?
Cu O1W 2.494(5) 8_655 ?
Cu O1W 2.494(5) 20_666 ?
O1 C1 1.258(5) . ?
O2 C1 1.242(5) . ?
O3 C2 1.390(5) . ?
O3 C2 1.390(5) 23_656 ?
C1 C2 1.501(6) . ?
C2 H2A 0.9700 . ?
C2 H2B 0.9700 . ?
O1W Cu 2.494(5) 8_654 ?
